data_7026108
loop_
_publ_author_name
'Durran, Sean E.'
'Elsegood, Mark R. J.'
'Hammond, Shelly R.'
'Smith, Martin B.'

_publ_section_title
;
 Flexible kappa4-PNN'O-tetradentate ligands: synthesis, complexation and
 structural studies.
;
_journal_issue 30
_journal_name_full 'Dalton transactions (Cambridge, England : 2003)'
_journal_page_first 7136
_journal_page_last 7146
_journal_paper_doi 10.1039/c0dt00200c
_journal_volume 39
_journal_year 2010
_chemical_formula_moiety 'C27 H21 N2 O2 P Pt, C1 H4 O1'
_chemical_formula_sum 'C28 H25 N2 O3 P Pt'
_chemical_formula_weight 663.56
_chemical_name_systematic
;
?
;
_space_group_IT_number 2
_symmetry_cell_setting triclinic
_symmetry_space_group_name_Hall '-P 1'
_symmetry_space_group_name_H-M 'P -1'
_atom_sites_solution_hydrogens geom
_atom_sites_solution_primary direct
_atom_sites_solution_secondary difmap
_audit_creation_method SHELXL-97
_cell_angle_alpha 91.4448(7)
_cell_angle_beta 100.6844(7)
_cell_angle_gamma 108.3565(7)
_cell_formula_units_Z 2
_cell_length_a 8.5258(4)
_cell_length_b 9.3993(4)
_cell_length_c 15.6457(7)
_cell_measurement_reflns_used 8488
_cell_measurement_temperature 150(2)
_cell_measurement_theta_max 28.96
_cell_measurement_theta_min 2.29
_cell_volume 1164.66(9)
_computing_cell_refinement 'Bruker SAINT'
_computing_data_collection 'Bruker SMART'
_computing_data_reduction 'Bruker SAINT'
_computing_molecular_graphics 'Bruker SHELXTL'
_computing_publication_material 'Bruker SHELXTL and local programs'
_computing_structure_refinement 'SHELXL-97 (Sheldrick, 2008)'
_computing_structure_solution 'SHELXS-97 (Sheldrick, 2008)'
_diffrn_ambient_temperature 150(2)
_diffrn_measured_fraction_theta_full 0.989
_diffrn_measured_fraction_theta_max 0.865
_diffrn_measurement_device_type 'Bruker SMART 1000 CCD diffractometer'
_diffrn_measurement_method '\w rotation with narrow frames'
_diffrn_radiation_monochromator graphite
_diffrn_radiation_source 'sealed tube'
_diffrn_radiation_type MoK\a
_diffrn_radiation_wavelength 0.71073
_diffrn_reflns_av_R_equivalents 0.0268
_diffrn_reflns_av_sigmaI/netI 0.0406
_diffrn_reflns_limit_h_max 11
_diffrn_reflns_limit_h_min -11
_diffrn_reflns_limit_k_max 12
_diffrn_reflns_limit_k_min -12
_diffrn_reflns_limit_l_max 21
_diffrn_reflns_limit_l_min -20
_diffrn_reflns_number 10164
_diffrn_reflns_theta_full 26.00
_diffrn_reflns_theta_max 28.96
_diffrn_reflns_theta_min 2.29
_diffrn_standards_decay_% 0
_diffrn_standards_number 0
_exptl_absorpt_coefficient_mu 6.128
_exptl_absorpt_correction_T_max 0.838
_exptl_absorpt_correction_T_min 0.146
_exptl_absorpt_correction_type multi-scan
_exptl_absorpt_process_details 'SADABS v2.03, Sheldrick, G.M., (2001)'
_exptl_crystal_colour orange
_exptl_crystal_density_diffrn 1.892
_exptl_crystal_density_method 'not measured'
_exptl_crystal_description plate
_exptl_crystal_F_000 648
_exptl_crystal_size_max 0.51
_exptl_crystal_size_mid 0.26
_exptl_crystal_size_min 0.03
_refine_diff_density_max 1.358
_refine_diff_density_min -1.814
_refine_diff_density_rms 0.127
_refine_ls_extinction_method none
_refine_ls_goodness_of_fit_ref 1.044
_refine_ls_hydrogen_treatment constr
_refine_ls_matrix_type full
_refine_ls_number_parameters 318
_refine_ls_number_reflns 5347
_refine_ls_number_restraints 0
_refine_ls_restrained_S_all 1.044
_refine_ls_R_factor_all 0.0249
_refine_ls_R_factor_gt 0.0230
_refine_ls_shift/su_max 0.003
_refine_ls_shift/su_mean 0.000
_refine_ls_structure_factor_coef Fsqd
_refine_ls_weighting_details 'calc w=1/[\s^2^(Fo^2^)+(0.0250P)^2^+0.7545P] where P=(Fo^2^+2Fc^2^)/3'
_refine_ls_weighting_scheme calc
_refine_ls_wR_factor_gt 0.0571
_refine_ls_wR_factor_ref 0.0582
_reflns_number_gt 5037
_reflns_number_total 5347
_reflns_threshold_expression I>2\s(I)
_cod_data_source_file c0dt00200c.txt
_cod_data_source_block 11a
_cod_original_sg_symbol_H-M P-1
_cod_database_code 7026108

loop_
_symmetry_equiv_pos_as_xyz
'x, y, z'
'-x, -y, -z'

loop_
_atom_site_label
_atom_site_type_symbol
_atom_site_fract_x
_atom_site_fract_y
_atom_site_fract_z
_atom_site_U_iso_or_equiv
_atom_site_adp_type
_atom_site_occupancy
_atom_site_symmetry_multiplicity
_atom_site_calc_flag
_atom_site_refinement_flags
Pt1 Pt 0.555857(12) 0.540427(11) 0.677068(7) 0.01550(5) Uani 1 1 d .
P1 P 0.76827(9) 0.71609(8) 0.76583(5) 0.01567(15) Uani 1 1 d .
N1 N 0.4918(3) 0.6829(3) 0.59825(17) 0.0192(5) Uani 1 1 d .
N2 N 0.3664(3) 0.3868(3) 0.59534(17) 0.0176(5) Uani 1 1 d .
O2 O 0.5742(3) 0.3587(2) 0.73752(15) 0.0218(5) Uani 1 1 d .
C1 C 0.8234(4) 0.8960(3) 0.7188(2) 0.0185(6) Uani 1 1 d .
C2 C 0.9725(4) 1.0082(3) 0.7588(2) 0.0229(6) Uani 1 1 d .
H2 H 1.0447 0.9866 0.8070 0.027 Uiso 1 1 calc R
C3 C 1.0175(4) 1.1507(3) 0.7296(2) 0.0250(7) Uani 1 1 d .
H3A H 1.1194 1.2255 0.7579 0.030 Uiso 1 1 calc R
C4 C 0.9141(5) 1.1840(4) 0.6594(2) 0.0293(7) Uani 1 1 d .
H4 H 0.9443 1.2816 0.6394 0.035 Uiso 1 1 calc R
C5 C 0.7671(5) 1.0741(4) 0.6189(2) 0.0271(7) Uani 1 1 d .
H5 H 0.6959 1.0975 0.5710 0.033 Uiso 1 1 calc R
C6 C 0.7193(4) 0.9280(3) 0.6466(2) 0.0206(6) Uani 1 1 d .
C7 C 0.5631(4) 0.8249(4) 0.5934(2) 0.0226(6) Uani 1 1 d .
H7 H 0.5061 0.8686 0.5490 0.027 Uiso 1 1 calc R
C8 C 0.3320(4) 0.6080(3) 0.5334(2) 0.0224(6) Uani 1 1 d .
H8A H 0.3505 0.6334 0.4743 0.027 Uiso 1 1 calc R
H8B H 0.2436 0.6483 0.5459 0.027 Uiso 1 1 calc R
C9 C 0.2683(4) 0.4359(3) 0.5341(2) 0.0207(6) Uani 1 1 d .
O1 O 0.1383(3) 0.3626(3) 0.48292(17) 0.0322(6) Uani 1 1 d .
C10 C 0.3427(4) 0.2379(3) 0.6182(2) 0.0193(6) Uani 1 1 d .
C11 C 0.2219(4) 0.1071(4) 0.5736(2) 0.0240(7) Uani 1 1 d .
H11 H 0.1487 0.1126 0.5210 0.029 Uiso 1 1 calc R
C12 C 0.2094(4) -0.0316(4) 0.6067(2) 0.0269(7) Uani 1 1 d .
H12 H 0.1276 -0.1210 0.5767 0.032 Uiso 1 1 calc R
C13 C 0.3173(4) -0.0387(3) 0.6840(2) 0.0263(7) Uani 1 1 d .
H13 H 0.3073 -0.1331 0.7067 0.032 Uiso 1 1 calc R
C14 C 0.4396(4) 0.0909(3) 0.7283(2) 0.0241(7) Uani 1 1 d .
H14 H 0.5127 0.0845 0.7807 0.029 Uiso 1 1 calc R
C15 C 0.4542(4) 0.2302(3) 0.6953(2) 0.0196(6) Uani 1 1 d .
C16 C 0.7288(4) 0.7620(3) 0.8724(2) 0.0182(6) Uani 1 1 d .
C17 C 0.7058(4) 0.6519(4) 0.9317(2) 0.0231(6) Uani 1 1 d .
H17 H 0.7140 0.5563 0.9167 0.028 Uiso 1 1 calc R
C18 C 0.6708(4) 0.6817(4) 1.0128(2) 0.0302(8) Uani 1 1 d .
H18 H 0.6564 0.6072 1.0532 0.036 Uiso 1 1 calc R
C19 C 0.6573(4) 0.8213(4) 1.0339(2) 0.0313(8) Uani 1 1 d .
H19 H 0.6339 0.8421 1.0890 0.038 Uiso 1 1 calc R
C20 C 0.6775(4) 0.9300(4) 0.9753(3) 0.0309(8) Uani 1 1 d .
H20 H 0.6675 1.0249 0.9902 0.037 Uiso 1 1 calc R
C21 C 0.7124(4) 0.9010(4) 0.8948(2) 0.0242(7) Uani 1 1 d .
H21 H 0.7252 0.9759 0.8546 0.029 Uiso 1 1 calc R
C22 C 0.9640(4) 0.6727(3) 0.7892(2) 0.0181(6) Uani 1 1 d .
C23 C 1.0779(4) 0.7165(3) 0.8693(2) 0.0213(6) Uani 1 1 d .
H23 H 1.0530 0.7702 0.9144 0.026 Uiso 1 1 calc R
C24 C 1.2277(4) 0.6820(4) 0.8837(2) 0.0244(7) Uani 1 1 d .
H24 H 1.3040 0.7109 0.9385 0.029 Uiso 1 1 calc R
C25 C 1.2644(4) 0.6052(4) 0.8173(2) 0.0233(7) Uani 1 1 d .
H25 H 1.3662 0.5812 0.8266 0.028 Uiso 1 1 calc R
C26 C 1.1530(4) 0.5634(3) 0.7372(2) 0.0218(6) Uani 1 1 d .
H26 H 1.1800 0.5123 0.6918 0.026 Uiso 1 1 calc R
C27 C 1.0024(4) 0.5955(3) 0.7227(2) 0.0183(6) Uani 1 1 d .
H27 H 0.9261 0.5651 0.6679 0.022 Uiso 1 1 calc R
C28 C 0.9043(5) 0.3220(4) 0.9012(3) 0.0324(8) Uani 1 1 d .
H28A H 0.9665 0.4045 0.9466 0.039 Uiso 1 1 calc R
H28B H 0.9327 0.3515 0.8449 0.039 Uiso 1 1 calc R
H28C H 0.9352 0.2323 0.9159 0.039 Uiso 1 1 calc R
O3 O 0.7298(3) 0.2899(3) 0.89567(19) 0.0412(7) Uani 1 1 d .
H3 H 0.6876 0.3174 0.8487 0.062 Uiso 1 1 calc R

loop_
_atom_site_aniso_label
_atom_site_aniso_U_11
_atom_site_aniso_U_22
_atom_site_aniso_U_33
_atom_site_aniso_U_23
_atom_site_aniso_U_13
_atom_site_aniso_U_12
Pt1 0.01247(7) 0.01689(7) 0.01579(7) 0.00062(4) 0.00039(4) 0.00436(4)
P1 0.0132(3) 0.0166(3) 0.0162(4) 0.0015(3) 0.0008(3) 0.0047(3)
N1 0.0192(13) 0.0221(12) 0.0186(13) 0.0022(10) 0.0040(10) 0.0097(10)
N2 0.0173(12) 0.0204(12) 0.0128(12) 0.0006(10) 0.0005(10) 0.0044(10)
O2 0.0194(11) 0.0176(10) 0.0222(12) 0.0019(9) -0.0058(9) 0.0031(8)
C1 0.0169(14) 0.0172(13) 0.0208(16) -0.0001(12) 0.0053(12) 0.0041(11)
C2 0.0182(15) 0.0237(15) 0.0257(17) 0.0034(13) 0.0024(13) 0.0064(12)
C3 0.0216(16) 0.0202(14) 0.0299(19) -0.0008(13) 0.0068(14) 0.0017(12)
C4 0.038(2) 0.0196(14) 0.0296(19) 0.0064(13) 0.0097(15) 0.0056(14)
C5 0.0330(18) 0.0235(15) 0.0245(17) 0.0057(13) 0.0034(14) 0.0100(14)
C6 0.0204(15) 0.0197(14) 0.0213(16) 0.0024(12) 0.0028(12) 0.0068(12)
C7 0.0247(16) 0.0252(15) 0.0189(16) 0.0055(13) 0.0011(13) 0.0113(13)
C8 0.0216(15) 0.0254(15) 0.0177(15) 0.0043(12) -0.0026(12) 0.0079(12)
C9 0.0168(14) 0.0270(15) 0.0159(15) 0.0011(12) -0.0003(12) 0.0059(12)
O1 0.0267(13) 0.0307(12) 0.0271(13) 0.0020(10) -0.0093(10) 0.0009(10)
C10 0.0164(14) 0.0213(14) 0.0197(16) -0.0018(12) 0.0044(12) 0.0053(11)
C11 0.0206(16) 0.0244(15) 0.0240(17) -0.0022(13) 0.0035(13) 0.0038(12)
C12 0.0235(16) 0.0196(14) 0.034(2) -0.0053(13) 0.0068(14) 0.0014(12)
C13 0.0238(16) 0.0183(14) 0.036(2) 0.0019(13) 0.0083(14) 0.0042(12)
C14 0.0196(15) 0.0230(15) 0.0283(18) 0.0029(13) 0.0011(13) 0.0070(12)
C15 0.0154(14) 0.0192(13) 0.0229(16) 0.0003(12) 0.0033(12) 0.0041(11)
C16 0.0118(13) 0.0225(14) 0.0178(15) -0.0031(12) 0.0011(11) 0.0035(11)
C17 0.0214(15) 0.0264(15) 0.0230(17) 0.0029(13) 0.0044(13) 0.0097(12)
C18 0.0226(17) 0.048(2) 0.0197(17) 0.0017(15) 0.0072(13) 0.0100(15)
C19 0.0204(16) 0.046(2) 0.0226(18) -0.0072(15) 0.0042(14) 0.0052(15)
C20 0.0220(17) 0.0322(17) 0.037(2) -0.0095(15) 0.0080(15) 0.0060(14)
C21 0.0201(15) 0.0235(15) 0.0289(18) -0.0002(13) 0.0058(13) 0.0065(12)
C22 0.0152(14) 0.0174(13) 0.0208(16) 0.0025(11) 0.0030(12) 0.0046(11)
C23 0.0186(15) 0.0227(14) 0.0200(16) -0.0016(12) -0.0007(12) 0.0060(12)
C24 0.0180(15) 0.0298(16) 0.0213(16) 0.0021(13) -0.0014(12) 0.0051(12)
C25 0.0145(14) 0.0268(15) 0.0308(18) 0.0105(13) 0.0062(13) 0.0082(12)
C26 0.0201(15) 0.0217(14) 0.0243(17) 0.0019(12) 0.0086(13) 0.0056(12)
C27 0.0169(14) 0.0198(13) 0.0161(15) 0.0007(11) 0.0017(11) 0.0042(11)
C28 0.035(2) 0.0301(17) 0.032(2) 0.0053(15) 0.0079(16) 0.0104(15)
O3 0.0319(14) 0.0522(17) 0.0332(16) 0.0153(13) -0.0001(12) 0.0079(13)

loop_
_atom_type_symbol
_atom_type_description
_atom_type_scat_dispersion_real
_atom_type_scat_dispersion_imag
_atom_type_scat_source
C C 0.0033 0.0016 'International Tables Vol C Tables 4.2.6.8 and 6.1.1.4'
H H 0.0000 0.0000 'International Tables Vol C Tables 4.2.6.8 and 6.1.1.4'
N N 0.0061 0.0033 'International Tables Vol C Tables 4.2.6.8 and 6.1.1.4'
O O 0.0106 0.0060 'International Tables Vol C Tables 4.2.6.8 and 6.1.1.4'
P P 0.1023 0.0942 'International Tables Vol C Tables 4.2.6.8 and 6.1.1.4'
Pt Pt -1.7033 8.3905 'International Tables Vol C Tables 4.2.6.8 and 6.1.1.4'

loop_
_geom_angle_atom_site_label_1
_geom_angle_atom_site_label_2
_geom_angle_atom_site_label_3
_geom_angle
N1 Pt1 N2 83.36(11)
N1 Pt1 O2 166.11(10)
N2 Pt1 O2 82.75(9)
N1 Pt1 P1 95.34(8)
N2 Pt1 P1 178.58(7)
O2 Pt1 P1 98.56(6)
C22 P1 C1 104.55(14)
C22 P1 C16 105.32(14)
C1 P1 C16 103.81(14)
C22 P1 Pt1 114.27(10)
C1 P1 Pt1 111.78(11)
C16 P1 Pt1 115.95(10)
C7 N1 C8 116.4(3)
C7 N1 Pt1 131.7(2)
C8 N1 Pt1 111.95(19)
C9 N2 C10 128.3(3)
C9 N2 Pt1 118.0(2)
C10 N2 Pt1 113.2(2)
C15 O2 Pt1 111.00(19)
C2 C1 C6 119.0(3)
C2 C1 P1 118.2(2)
C6 C1 P1 122.8(2)
C3 C2 C1 121.3(3)
C4 C3 C2 120.1(3)
C5 C4 C3 119.3(3)
C4 C5 C6 121.8(3)
C1 C6 C5 118.5(3)
C1 C6 C7 127.5(3)
C5 C6 C7 114.0(3)
N1 C7 C6 129.2(3)
N1 C8 C9 113.5(2)
O1 C9 N2 128.6(3)
O1 C9 C8 119.0(3)
N2 C9 C8 112.3(3)
C11 C10 C15 120.4(3)
C11 C10 N2 126.5(3)
C15 C10 N2 113.0(3)
C12 C11 C10 119.7(3)
C13 C12 C11 119.8(3)
C14 C13 C12 120.9(3)
C13 C14 C15 119.7(3)
O2 C15 C14 120.6(3)
O2 C15 C10 120.0(3)
C14 C15 C10 119.4(3)
C17 C16 C21 119.0(3)
C17 C16 P1 118.9(2)
C21 C16 P1 122.1(2)
C18 C17 C16 120.4(3)
C19 C18 C17 119.5(3)
C20 C19 C18 120.6(3)
C19 C20 C21 120.2(3)
C20 C21 C16 120.4(3)
C23 C22 C27 119.4(3)
C23 C22 P1 122.8(2)
C27 C22 P1 117.7(2)
C24 C23 C22 120.6(3)
C25 C24 C23 119.5(3)
C26 C25 C24 120.2(3)
C25 C26 C27 120.8(3)
C26 C27 C22 119.5(3)

loop_
_geom_bond_atom_site_label_1
_geom_bond_atom_site_label_2
_geom_bond_distance
Pt1 N1 1.977(3)
Pt1 N2 2.000(3)
Pt1 O2 2.008(2)
Pt1 P1 2.2368(8)
P1 C22 1.815(3)
P1 C1 1.820(3)
P1 C16 1.828(3)
N1 C7 1.291(4)
N1 C8 1.493(4)
N2 C9 1.342(4)
N2 C10 1.414(4)
O2 C15 1.368(4)
C1 C2 1.396(4)
C1 C6 1.403(4)
C2 C3 1.386(4)
C3 C4 1.383(5)
C4 C5 1.378(5)
C5 C6 1.408(4)
C6 C7 1.463(5)
C8 C9 1.536(4)
C9 O1 1.227(4)
C10 C11 1.397(4)
C10 C15 1.409(4)
C11 C12 1.396(5)
C12 C13 1.393(5)
C13 C14 1.393(5)
C14 C15 1.397(4)
C16 C17 1.400(4)
C16 C21 1.401(4)
C17 C18 1.397(5)
C18 C19 1.389(5)
C19 C20 1.382(5)
C20 C21 1.386(5)
C22 C23 1.398(4)
C22 C27 1.399(4)
C23 C24 1.395(4)
C24 C25 1.387(5)
C25 C26 1.387(5)
C26 C27 1.389(4)
C28 O3 1.407(5)

loop_
_geom_hbond_atom_site_label_D
_geom_hbond_atom_site_label_H
_geom_hbond_atom_site_label_A
_geom_hbond_distance_DH
_geom_hbond_distance_HA
_geom_hbond_distance_DA
_geom_hbond_angle_DHA
O3 H3 O2 0.84 1.94 2.775(4) 173.8

loop_
_geom_torsion_atom_site_label_1
_geom_torsion_atom_site_label_2
_geom_torsion_atom_site_label_3
_geom_torsion_atom_site_label_4
_geom_torsion
N1 Pt1 P1 C22 -131.37(13)
O2 Pt1 P1 C22 48.74(13)
N1 Pt1 P1 C1 -12.89(13)
O2 Pt1 P1 C1 167.22(13)
N1 Pt1 P1 C16 105.82(13)
O2 Pt1 P1 C16 -74.06(13)
N2 Pt1 N1 C7 -171.2(3)
O2 Pt1 N1 C7 -172.2(3)
P1 Pt1 N1 C7 8.2(3)
N2 Pt1 N1 C8 8.4(2)
O2 Pt1 N1 C8 7.4(5)
P1 Pt1 N1 C8 -172.16(19)
N1 Pt1 N2 C9 -7.9(2)
O2 Pt1 N2 C9 171.9(2)
N1 Pt1 N2 C10 179.5(2)
O2 Pt1 N2 C10 -0.7(2)
N1 Pt1 O2 C15 0.4(5)
N2 Pt1 O2 C15 -0.6(2)
P1 Pt1 O2 C15 179.95(19)
C22 P1 C1 C2 -44.3(3)
C16 P1 C1 C2 65.9(3)
Pt1 P1 C1 C2 -168.4(2)
C22 P1 C1 C6 138.3(3)
C16 P1 C1 C6 -111.5(3)
Pt1 P1 C1 C6 14.2(3)
C6 C1 C2 C3 1.3(5)
P1 C1 C2 C3 -176.2(3)
C1 C2 C3 C4 -0.2(5)
C2 C3 C4 C5 -0.2(5)
C3 C4 C5 C6 -0.5(5)
C2 C1 C6 C5 -1.9(5)
P1 C1 C6 C5 175.4(2)
C2 C1 C6 C7 177.0(3)
P1 C1 C6 C7 -5.6(5)
C4 C5 C6 C1 1.6(5)
C4 C5 C6 C7 -177.5(3)
C8 N1 C7 C6 -179.5(3)
Pt1 N1 C7 C6 0.1(5)
C1 C6 C7 N1 -3.5(6)
C5 C6 C7 N1 175.4(3)
C7 N1 C8 C9 171.5(3)
Pt1 N1 C8 C9 -8.2(3)
C10 N2 C9 O1 -1.7(6)
Pt1 N2 C9 O1 -173.0(3)
C10 N2 C9 C8 176.3(3)
Pt1 N2 C9 C8 5.0(3)
N1 C8 C9 O1 -179.6(3)
N1 C8 C9 N2 2.2(4)
C9 N2 C10 C11 8.8(5)
Pt1 N2 C10 C11 -179.5(3)
C9 N2 C10 C15 -169.8(3)
Pt1 N2 C10 C15 1.9(3)
C15 C10 C11 C12 1.4(5)
N2 C10 C11 C12 -177.1(3)
C10 C11 C12 C13 0.0(5)
C11 C12 C13 C14 -0.9(5)
C12 C13 C14 C15 0.3(5)
Pt1 O2 C15 C14 -177.4(2)
Pt1 O2 C15 C10 2.0(3)
C13 C14 C15 O2 -179.6(3)
C13 C14 C15 C10 1.1(5)
C11 C10 C15 O2 178.7(3)
N2 C10 C15 O2 -2.6(4)
C11 C10 C15 C14 -1.9(5)
N2 C10 C15 C14 176.7(3)
C22 P1 C16 C17 -61.5(3)
C1 P1 C16 C17 -171.1(2)
Pt1 P1 C16 C17 65.9(3)
C22 P1 C16 C21 121.8(3)
C1 P1 C16 C21 12.2(3)
Pt1 P1 C16 C21 -110.8(2)
C21 C16 C17 C18 -1.5(5)
P1 C16 C17 C18 -178.3(3)
C16 C17 C18 C19 0.7(5)
C17 C18 C19 C20 0.2(5)
C18 C19 C20 C21 -0.3(5)
C19 C20 C21 C16 -0.5(5)
C17 C16 C21 C20 1.4(5)
P1 C16 C21 C20 178.1(3)
C1 P1 C22 C23 90.7(3)
C16 P1 C22 C23 -18.4(3)
Pt1 P1 C22 C23 -146.8(2)
C1 P1 C22 C27 -87.7(2)
C16 P1 C22 C27 163.3(2)
Pt1 P1 C22 C27 34.8(3)
C27 C22 C23 C24 -0.9(4)
P1 C22 C23 C24 -179.2(2)
C22 C23 C24 C25 0.8(5)
C23 C24 C25 C26 0.1(5)
C24 C25 C26 C27 -1.0(5)
C25 C26 C27 C22 0.9(4)
C23 C22 C27 C26 0.0(4)
P1 C22 C27 C26 178.4(2)
